data_9010323
loop_
_publ_author_name
'Nestola, F.'
'Tribaudino, M.'
'Ballaran, T. B.'
'Liebske, C.'
'Bruno, M.'

_publ_section_title
;
 The crystal structures of pyroxenes along the jadeite - hedenbergite and
 jadeite - aegirine joins
 Sample: Jd100Ae0
;
_journal_name_full 'American Mineralogist'
_journal_page_first 1492
_journal_page_last 1501
_journal_paper_doi 10.2138/am.2007.2540
_journal_volume 92
_journal_year 2007
_chemical_compound_source Synthetic
_chemical_formula_sum 'Al Na O6 Si2'
_chemical_name_mineral Jadeite
_space_group_IT_number 15
_symmetry_space_group_name_Hall '-C 2yc'
_symmetry_space_group_name_H-M 'C 1 2/c 1'
_cell_angle_alpha 90
_cell_angle_beta 107.624
_cell_angle_gamma 90
_cell_length_a 9.4278
_cell_length_b 8.5651
_cell_length_c 5.2262
_cell_formula_units_Z 4
_cell_volume 402.208
_database_code_amcsd 0004445
_exptl_crystal_density_diffrn 3.338
_cod_original_formula_sum 'Na Al Si2 O6'
_cod_database_code 9010323

loop_
_space_group_symop_operation_xyz
x,y,z
1/2+x,1/2+y,z
x,-y,1/2+z
1/2+x,1/2-y,1/2+z
-x,y,1/2-z
1/2-x,1/2+y,1/2-z
-x,-y,-z
1/2-x,1/2-y,-z

loop_
_atom_site_aniso_label
_atom_site_aniso_U_11
_atom_site_aniso_U_22
_atom_site_aniso_U_33
_atom_site_aniso_U_12
_atom_site_aniso_U_13
_atom_site_aniso_U_23
NaM2 0.01460 0.00750 0.00900 0.00000 -0.00060 0.00000
AlM1 0.00480 0.00440 0.00420 0.00000 0.00120 0.00000
SiT 0.00390 0.00400 0.00410 -0.00030 0.00100 -0.00040
O1 0.00430 0.00530 0.00540 -0.00040 0.00090 -0.00030
O2 0.00760 0.00520 0.00840 -0.00200 0.00220 -0.00040
O3 0.00590 0.00830 0.00590 0.00060 0.00130 -0.00250

loop_
_atom_site_label
_atom_site_fract_x
_atom_site_fract_y
_atom_site_fract_z
_atom_site_U_iso_or_equiv
NaM2 0.00000 0.30020 0.25000 0.01080
AlM1 0.00000 0.90604 0.25000 0.00430
SiT 0.29072 0.09342 0.22822 0.00383
O1 0.10920 0.07600 0.12840 0.00490
O2 0.36100 0.26340 0.29350 0.00700
O3 0.35360 0.00710 0.00670 0.00650

loop_
_cod_related_entry_id
_cod_related_entry_database
_cod_related_entry_code
1 AMCSD 0004445
